data_1005011
loop_
_publ_author_name
'Elder, S H'
'Doerrer, L H'
'DiSalvo, F J'
'Parise, J B'
'Guyomard, D'
'Tarascon, J M'

_publ_section_title
;
LiMoN~2~: the first metallic layered nitride
;
_journal_coden_ASTM CMATEX
_journal_issue 4
_journal_name_full 'Chemistry of Materials (1,1989-'
_journal_page_first 928
_journal_page_last 937
_journal_paper_doi 10.1021/cm00022a033
_journal_volume 4
_journal_year 1992
_chemical_formula_structural '(Li Mo) N2'
_chemical_formula_sum 'Li Mo N2'
_chemical_name_systematic 'Lithium molybdenum(V) dinitride'
_space_group_IT_number 146
_symmetry_cell_setting trigonal
_symmetry_space_group_name_Hall 'R 3'
_symmetry_space_group_name_H-M 'R 3 :H'
_cell_angle_alpha 90
_cell_angle_beta 90
_cell_angle_gamma 120
_cell_formula_units_Z 3
_cell_length_a 2.8674(2)
_cell_length_b 2.8674(2)
_cell_length_c 15.801(2)
_cell_volume 112.5
_refine_ls_R_factor_all 0.057
_cod_original_sg_symbol_H-M 'R 3 H'
_cod_database_code 1005011

loop_
_symmetry_equiv_pos_as_xyz
x,y,z
-y,x-y,z
y-x,-x,z
1/3+x,2/3+y,2/3+z
2/3+x,1/3+y,1/3+z
1/3-y,2/3+x-y,2/3+z
2/3-y,1/3+x-y,1/3+z
1/3-x+y,2/3-x,2/3+z
2/3-x+y,1/3-x,1/3+z

loop_
_atom_site_label
_atom_site_type_symbol
_atom_site_symmetry_multiplicity
_atom_site_Wyckoff_symbol
_atom_site_fract_x
_atom_site_fract_y
_atom_site_fract_z
_atom_site_occupancy
_atom_site_attached_hydrogens
_atom_site_calc_flag
Mo1 Mo5+ 3 a 0. 0. 0. 0.850(5) 0 d
Li1 Li1+ 3 a 0. 0. 0. 0.150(5) 0 d
Mo2 Mo5+ 3 a 0. 0. 0.8290(18) 0.150(5) 0 d
Li2 Li1+ 3 a 0. 0. 0.8290(18) 0.850(5) 0 d
N1 N3- 3 a 0. 0. 0.2520(4) 1. 0 d
N2 N3- 3 a 0. 0. 0.4141(4) 1. 0 d

loop_
_atom_type_symbol
_atom_type_oxidation_number
Mo5+ 5.000
Li1+ 1.000
N3- -3.000
